data_4309564
loop_
_publ_author_name
'Chien-Ming Lee'
'Chien-Hong Chen'
'Hao-Wen Chen'
'Jo-Lu Hsu'
'Gene-Hsiang Lee'
'Wen-Feng Liaw'

_publ_section_title
;
Nitrosylated Iron-Thiolate-Sulfinate Complexes with
{Fe(NO)}6/7 Electronic Cores: Relevance to the Transformation between the
Active and Inactive NO-Bound Forms of Iron-Containing Nitrile Hydratases
;
_journal_name_full 'Inorganic Chemistry'
_journal_page_first 6670
_journal_page_last 6679
_journal_paper_doi 10.1021/ic050108l
_journal_volume 44
_journal_year 2005
_chemical_formula_sum 'C22 H31 Cl4 Fe N4 O S4'
_chemical_formula_weight 693.40
_chemical_name_systematic
; 
 ? 
;
_space_group_IT_number 19
_symmetry_cell_setting orthorhombic
_symmetry_space_group_name_Hall 'P 2ac 2ab'
_symmetry_space_group_name_H-M 'P 21 21 21'
_atom_sites_solution_hydrogens geom
_atom_sites_solution_primary direct
_atom_sites_solution_secondary difmap
_audit_creation_method SHELXL-97
_cell_angle_alpha 90.00
_cell_angle_beta 90.00
_cell_angle_gamma 90.00
_cell_formula_units_Z 4
_cell_length_a 9.5562(1)
_cell_length_b 16.7249(2)
_cell_length_c 19.2269(3)
_cell_measurement_reflns_used all
_cell_measurement_temperature 150(1)
_cell_measurement_theta_max 27.50
_cell_measurement_theta_min 1.61
_cell_volume 3072.97(7)
_computing_cell_refinement DENZO-SMN
_computing_data_collection 'NONIUS COLLECT'
_computing_data_reduction DENZO-SMN
_computing_molecular_graphics SHELXTL
_computing_publication_material SHELXTL
_computing_structure_refinement 'SHELXL-97 (Sheldrick, 1997)'
_computing_structure_solution 'SHELXS-97 (Sheldrick, 1990)'
_diffrn_ambient_temperature 150(1)
_diffrn_measured_fraction_theta_full 0.997
_diffrn_measured_fraction_theta_max 0.997
_diffrn_measurement_device_type 'NONIUS KappaCCD'
_diffrn_measurement_method '\w scans'
_diffrn_radiation_monochromator graphite
_diffrn_radiation_source 'fine-focus sealed tube'
_diffrn_radiation_type MoK\a
_diffrn_radiation_wavelength 0.71073
_diffrn_reflns_av_R_equivalents 0.1009
_diffrn_reflns_av_sigmaI/netI 0.0918
_diffrn_reflns_limit_h_max 12
_diffrn_reflns_limit_h_min -10
_diffrn_reflns_limit_k_max 21
_diffrn_reflns_limit_k_min -19
_diffrn_reflns_limit_l_max 24
_diffrn_reflns_limit_l_min -24
_diffrn_reflns_number 22329
_diffrn_reflns_theta_full 27.50
_diffrn_reflns_theta_max 27.50
_diffrn_reflns_theta_min 1.61
_exptl_absorpt_coefficient_mu 1.134
_exptl_absorpt_correction_T_max 0.898
_exptl_absorpt_correction_T_min 0.678
_exptl_absorpt_correction_type multi-scan
_exptl_crystal_colour green
_exptl_crystal_density_diffrn 1.499
_exptl_crystal_density_method 'not measured'
_exptl_crystal_description needle
_exptl_crystal_F_000 1428
_exptl_crystal_size_max 0.20
_exptl_crystal_size_mid 0.10
_exptl_crystal_size_min 0.10
_refine_diff_density_max 0.577
_refine_diff_density_min -0.607
_refine_diff_density_rms 0.127
_refine_ls_abs_structure_details 'Flack H D (1983), Acta Cryst. A39, 876-881'
_refine_ls_abs_structure_Flack 0.00
_refine_ls_extinction_coef 0.0065(10)
_refine_ls_extinction_expression Fc^*^=kFc[1+0.001xFc^2^\l^3^/sin(2\q)]^-1/4^
_refine_ls_extinction_method SHELXL
_refine_ls_goodness_of_fit_ref 1.024
_refine_ls_hydrogen_treatment mixed
_refine_ls_matrix_type full
_refine_ls_number_parameters 327
_refine_ls_number_reflns 6875
_refine_ls_number_restraints 0
_refine_ls_restrained_S_all 1.024
_refine_ls_R_factor_all 0.0968
_refine_ls_R_factor_gt 0.0574
_refine_ls_shift/su_max 0.015
_refine_ls_shift/su_mean 0.001
_refine_ls_structure_factor_coef Fsqd
_refine_ls_weighting_details 'calc w=1/[\s^2^(Fo^2^)+(0.0798P)^2^+1.2253P] where P=(Fo^2^+2Fc^2^)/3'
_refine_ls_weighting_scheme calc
_refine_ls_wR_factor_gt 0.1276
_refine_ls_wR_factor_ref 0.1537
_reflns_number_gt 4865
_reflns_number_total 6875
_reflns_threshold_expression >2sigma(I)
_cod_data_source_file ic050108lsi20050124_032343.cif
_cod_data_source_block ic9527
_cod_depositor_comments
;
The following automatic conversions were performed:
'_symmetry_cell_setting' value 'Orthorhombic' changed to 'orthorhombic'
according to '/home/saulius/struct/CIF-dictionaries/cif_core.dic'
dictionary named 'cif_core.dic' version 2.4.1 from 2010-06-29.

Automatic conversion script
Id: cif_fix_enum 1527 2010-12-29 10:47:43Z saulius 
;
_cod_database_code 4309564

loop_
_symmetry_equiv_pos_as_xyz
'x, y, z'
'-x+1/2, -y, z+1/2'
'-x, y+1/2, -z+1/2'
'x+1/2, -y+1/2, -z'

loop_
_atom_site_label
_atom_site_type_symbol
_atom_site_fract_x
_atom_site_fract_y
_atom_site_fract_z
_atom_site_U_iso_or_equiv
_atom_site_adp_type
_atom_site_occupancy
_atom_site_symmetry_multiplicity
_atom_site_calc_flag
_atom_site_refinement_flags
_atom_site_disorder_assembly
_atom_site_disorder_group
Fe Fe 0.77489(8) 0.89964(4) 0.88362(4) 0.0348(2) Uani 1 1 d . . .
Cl1 Cl 0.4857(2) 1.17286(12) 0.89722(9) 0.0727(5) Uani 1 1 d . . .
Cl2 Cl 1.1304(2) 1.13930(10) 0.93318(10) 0.0702(5) Uani 1 1 d . . .
Cl3 Cl 0.42711(16) 0.67043(10) 0.78965(9) 0.0587(4) Uani 1 1 d . . .
Cl4 Cl 1.07549(16) 0.66342(10) 0.76767(9) 0.0604(4) Uani 1 1 d . . .
S1 S 0.62905(16) 1.00343(8) 0.86898(7) 0.0444(3) Uani 1 1 d . . .
S2 S 0.95194(15) 0.98719(8) 0.88671(8) 0.0444(3) Uani 1 1 d . . .
S3 S 0.60057(14) 0.82408(9) 0.83714(7) 0.0417(3) Uani 1 1 d . . .
S4 S 0.92800(14) 0.81806(8) 0.82953(7) 0.0401(3) Uani 1 1 d . . .
O1 O 0.8055(6) 0.8907(3) 1.0289(2) 0.0730(14) Uani 1 1 d . . .
N1 N 0.7746(5) 0.8783(2) 0.9702(2) 0.0429(11) Uani 1 1 d . . .
N2 N 0.2883(5) 0.8701(3) 0.9929(2) 0.0431(11) Uani 1 1 d . . .
N3 N 0.7468(5) 0.9207(3) 0.6276(2) 0.0415(10) Uani 1 1 d . . .
N4 N 1.1863(8) 0.9379(4) 0.6257(3) 0.082(2) Uani 1 1 d . . .
C1 C 0.7270(6) 1.0876(3) 0.8923(2) 0.0399(12) Uani 1 1 d . . .
C2 C 0.6657(7) 1.1625(4) 0.9040(3) 0.0505(15) Uani 1 1 d . . .
C3 C 0.7448(10) 1.2287(4) 0.9228(3) 0.0605(19) Uani 1 1 d . . .
H3A H 0.7013 1.2791 0.9301 0.073 Uiso 1 1 calc R . .
C4 C 0.8847(9) 1.2205(4) 0.9306(3) 0.062(2) Uani 1 1 d . . .
H4A H 0.9390 1.2659 0.9431 0.074 Uiso 1 1 calc R . .
C5 C 0.9507(8) 1.1478(4) 0.9207(3) 0.0525(16) Uani 1 1 d . . .
C6 C 0.8728(7) 1.0805(3) 0.9007(3) 0.0447(14) Uani 1 1 d . . .
C7 C 0.6838(6) 0.7379(3) 0.8059(2) 0.0348(12) Uani 1 1 d . . .
C8 C 0.6088(6) 0.6705(3) 0.7831(3) 0.0407(12) Uani 1 1 d . . .
C9 C 0.6748(6) 0.6041(3) 0.7554(3) 0.0446(13) Uani 1 1 d . . .
H9A H 0.6207 0.5598 0.7401 0.053 Uiso 1 1 calc R . .
C10 C 0.8183(6) 0.6019(4) 0.7500(3) 0.0467(14) Uani 1 1 d . . .
H10A H 0.8644 0.5568 0.7305 0.056 Uiso 1 1 calc R . .
C11 C 0.8934(6) 0.6667(3) 0.7735(3) 0.0421(13) Uani 1 1 d . . .
C12 C 0.8301(6) 0.7350(3) 0.8017(3) 0.0355(12) Uani 1 1 d . . .
C13 C 0.4147(7) 0.8439(5) 1.0301(4) 0.072(2) Uani 1 1 d . . .
H13A H 0.4356 0.8816 1.0677 0.108 Uiso 1 1 calc R . .
H13B H 0.4937 0.8419 0.9977 0.108 Uiso 1 1 calc R . .
H13C H 0.3989 0.7906 1.0498 0.108 Uiso 1 1 calc R . .
C14 C 0.2568(7) 0.8127(4) 0.9352(3) 0.0616(16) Uani 1 1 d . . .
H14A H 0.3363 0.8107 0.9030 0.092 Uiso 1 1 calc R . .
H14B H 0.1731 0.8305 0.9101 0.092 Uiso 1 1 calc R . .
H14C H 0.2404 0.7593 0.9546 0.092 Uiso 1 1 calc R . .
C15 C 0.1667(7) 0.8715(5) 1.0408(4) 0.0636(18) Uani 1 1 d . . .
H15A H 0.1848 0.9091 1.0787 0.095 Uiso 1 1 calc R . .
H15B H 0.1518 0.8178 1.0599 0.095 Uiso 1 1 calc R . .
H15C H 0.0830 0.8883 1.0152 0.095 Uiso 1 1 calc R . .
C16 C 0.3106(8) 0.9512(4) 0.9638(4) 0.071(2) Uani 1 1 d . . .
H16A H 0.3309 0.9887 1.0017 0.106 Uiso 1 1 calc R . .
H16B H 0.2260 0.9684 0.9392 0.106 Uiso 1 1 calc R . .
H16C H 0.3896 0.9500 0.9313 0.106 Uiso 1 1 calc R . .
C17 C 0.7687(10) 0.8396(4) 0.6553(4) 0.078(2) Uani 1 1 d . . .
H17A H 0.7431 0.8001 0.6199 0.117 Uiso 1 1 calc R . .
H17B H 0.7101 0.8319 0.6966 0.117 Uiso 1 1 calc R . .
H17C H 0.8673 0.8328 0.6679 0.117 Uiso 1 1 calc R . .
C18 C 0.5982(8) 0.9322(6) 0.6067(6) 0.102(3) Uani 1 1 d . . .
H18A H 0.5728 0.8920 0.5717 0.153 Uiso 1 1 calc R . .
H18B H 0.5863 0.9858 0.5870 0.153 Uiso 1 1 calc R . .
H18C H 0.5377 0.9263 0.6475 0.153 Uiso 1 1 calc R . .
C19 C 0.7852(11) 0.9807(5) 0.6804(4) 0.094(3) Uani 1 1 d . . .
H19A H 0.8833 0.9733 0.6938 0.141 Uiso 1 1 calc R . .
H19B H 0.7254 0.9741 0.7215 0.141 Uiso 1 1 calc R . .
H19C H 0.7724 1.0345 0.6612 0.141 Uiso 1 1 calc R . .
C20 C 0.8333(11) 0.9304(6) 0.5661(4) 0.098(3) Uani 1 1 d . . .
H20A H 0.8076 0.8900 0.5315 0.147 Uiso 1 1 calc R . .
H20B H 0.9320 0.9239 0.5788 0.147 Uiso 1 1 calc R . .
H20C H 0.8188 0.9839 0.5466 0.147 Uiso 1 1 calc R . .
C21 C 1.2209(8) 0.9068(4) 0.6748(4) 0.0588(16) Uani 1 1 d . . .
C22 C 1.2632(8) 0.8699(5) 0.7387(4) 0.082(2) Uani 1 1 d . . .
H22A H 1.2178 0.8971 0.7778 0.122 Uiso 1 1 calc R . .
H22B H 1.3650 0.8739 0.7436 0.122 Uiso 1 1 calc R . .
H22C H 1.2356 0.8134 0.7383 0.122 Uiso 1 1 calc R . .

loop_
_atom_site_aniso_label
_atom_site_aniso_U_11
_atom_site_aniso_U_22
_atom_site_aniso_U_33
_atom_site_aniso_U_23
_atom_site_aniso_U_13
_atom_site_aniso_U_12
Fe 0.0404(4) 0.0282(4) 0.0359(4) 0.0001(3) -0.0005(3) -0.0026(3)
Cl1 0.0810(12) 0.0629(10) 0.0742(11) -0.0136(9) -0.0034(9) 0.0322(9)
Cl2 0.0760(12) 0.0494(9) 0.0852(12) -0.0114(9) -0.0116(10) -0.0228(9)
Cl3 0.0480(8) 0.0503(9) 0.0777(10) -0.0072(8) 0.0035(8) -0.0190(7)
Cl4 0.0468(8) 0.0501(9) 0.0842(11) -0.0121(8) -0.0095(8) 0.0157(7)
S1 0.0455(8) 0.0374(8) 0.0502(8) -0.0016(6) 0.0003(6) 0.0051(6)
S2 0.0453(8) 0.0301(7) 0.0577(8) -0.0023(6) -0.0024(7) -0.0044(6)
S3 0.0361(7) 0.0377(7) 0.0513(8) -0.0067(6) 0.0032(6) -0.0033(6)
S4 0.0352(7) 0.0345(7) 0.0505(7) -0.0048(6) -0.0057(6) -0.0003(6)
O1 0.106(4) 0.071(3) 0.042(2) -0.007(2) -0.003(2) -0.007(3)
N1 0.052(3) 0.031(2) 0.045(3) -0.0020(18) -0.001(2) -0.001(2)
N2 0.043(3) 0.049(3) 0.037(2) 0.008(2) 0.003(2) 0.002(2)
N3 0.047(3) 0.039(2) 0.038(2) 0.0032(18) 0.000(2) -0.009(2)
N4 0.117(6) 0.059(4) 0.069(4) -0.004(3) -0.017(4) 0.009(4)
C1 0.056(3) 0.036(3) 0.028(2) -0.002(2) 0.000(2) 0.003(3)
C2 0.075(4) 0.040(3) 0.036(3) -0.002(2) 0.002(3) 0.016(3)
C3 0.102(6) 0.035(3) 0.044(3) -0.004(2) 0.007(4) 0.006(4)
C4 0.102(6) 0.032(3) 0.051(4) -0.008(3) 0.002(4) -0.009(4)
C5 0.068(4) 0.043(4) 0.047(3) 0.001(3) -0.006(3) -0.011(3)
C6 0.074(4) 0.028(3) 0.032(3) 0.004(2) 0.004(3) 0.003(3)
C7 0.045(3) 0.029(3) 0.031(3) 0.004(2) -0.004(2) 0.000(2)
C8 0.046(3) 0.035(3) 0.042(3) 0.005(2) -0.004(2) -0.005(2)
C9 0.060(4) 0.023(3) 0.050(3) 0.001(3) -0.007(3) -0.008(2)
C10 0.059(4) 0.032(3) 0.049(3) -0.007(3) -0.011(3) 0.005(3)
C11 0.047(3) 0.038(3) 0.041(3) 0.000(2) -0.007(2) 0.008(3)
C12 0.038(3) 0.030(3) 0.038(3) 0.002(2) -0.007(2) -0.002(2)
C13 0.062(4) 0.100(6) 0.054(4) 0.010(4) -0.018(3) 0.008(4)
C14 0.057(4) 0.071(4) 0.057(3) -0.004(3) -0.004(3) 0.000(4)
C15 0.057(4) 0.075(5) 0.059(4) 0.010(3) 0.014(3) 0.001(3)
C16 0.072(5) 0.061(5) 0.080(5) 0.021(4) 0.005(4) -0.004(4)
C17 0.101(6) 0.051(4) 0.083(5) 0.018(4) -0.007(5) 0.002(4)
C18 0.053(5) 0.108(7) 0.144(8) 0.040(7) -0.030(5) -0.013(4)
C19 0.126(8) 0.067(5) 0.089(6) -0.040(4) -0.027(5) 0.023(5)
C20 0.112(7) 0.112(7) 0.070(5) 0.034(5) 0.032(5) 0.034(6)
C21 0.070(4) 0.044(4) 0.063(4) -0.002(3) 0.001(4) -0.009(3)
C22 0.069(5) 0.079(5) 0.097(6) 0.032(4) -0.005(4) -0.008(4)

loop_
_atom_type_symbol
_atom_type_description
_atom_type_scat_dispersion_real
_atom_type_scat_dispersion_imag
_atom_type_scat_source
C C 0.0033 0.0016 'International Tables Vol C Tables 4.2.6.8 and 6.1.1.4'
H H 0.0000 0.0000 'International Tables Vol C Tables 4.2.6.8 and 6.1.1.4'
N N 0.0061 0.0033 'International Tables Vol C Tables 4.2.6.8 and 6.1.1.4'
O O 0.0106 0.0060 'International Tables Vol C Tables 4.2.6.8 and 6.1.1.4'
S S 0.1246 0.1234 'International Tables Vol C Tables 4.2.6.8 and 6.1.1.4'
Cl Cl 0.1484 0.1585 'International Tables Vol C Tables 4.2.6.8 and 6.1.1.4'
Fe Fe 0.3463 0.8444 'International Tables Vol C Tables 4.2.6.8 and 6.1.1.4'

loop_
_geom_angle_atom_site_label_1
_geom_angle_atom_site_label_2
_geom_angle_atom_site_label_3
_geom_angle
_geom_angle_site_symmetry_1
_geom_angle_site_symmetry_3
_geom_angle_publ_flag
N1 Fe S2 96.47(16) . . ?
N1 Fe S1 106.48(16) . . ?
S2 Fe S1 88.09(6) . . ?
N1 Fe S4 108.99(16) . . ?
S2 Fe S4 85.27(6) . . ?
S1 Fe S4 144.42(6) . . ?
N1 Fe S3 105.45(16) . . ?
S2 Fe S3 158.08(6) . . ?
S1 Fe S3 85.73(6) . . ?
S4 Fe S3 87.58(5) . . ?
C1 S1 Fe 104.97(19) . . ?
C6 S2 Fe 105.1(2) . . ?
C7 S3 Fe 105.03(19) . . ?
C12 S4 Fe 105.85(19) . . ?
O1 N1 Fe 153.4(4) . . ?
C13 N2 C16 109.8(6) . . ?
C13 N2 C15 110.3(5) . . ?
C16 N2 C15 109.5(5) . . ?
C13 N2 C14 109.5(5) . . ?
C16 N2 C14 109.6(5) . . ?
C15 N2 C14 108.1(5) . . ?
C20 N3 C19 110.1(7) . . ?
C20 N3 C17 108.5(6) . . ?
C19 N3 C17 110.0(5) . . ?
C20 N3 C18 108.0(7) . . ?
C19 N3 C18 109.7(7) . . ?
C17 N3 C18 110.6(6) . . ?
C2 C1 C6 118.1(5) . . ?
C2 C1 S1 122.5(5) . . ?
C6 C1 S1 119.4(4) . . ?
C3 C2 C1 121.9(6) . . ?
C3 C2 Cl1 118.6(5) . . ?
C1 C2 Cl1 119.5(5) . . ?
C4 C3 C2 119.0(6) . . ?
C3 C4 C5 121.7(7) . . ?
C4 C5 C6 120.1(7) . . ?
C4 C5 Cl2 120.2(5) . . ?
C6 C5 Cl2 119.7(5) . . ?
C5 C6 C1 119.2(5) . . ?
C5 C6 S2 121.8(5) . . ?
C1 C6 S2 119.0(4) . . ?
C12 C7 C8 117.6(5) . . ?
C12 C7 S3 120.0(4) . . ?
C8 C7 S3 122.3(4) . . ?
C9 C8 C7 122.1(5) . . ?
C9 C8 Cl3 118.8(4) . . ?
C7 C8 Cl3 119.1(4) . . ?
C10 C9 C8 120.3(6) . . ?
C11 C10 C9 118.2(6) . . ?
C10 C11 C12 123.0(5) . . ?
C10 C11 Cl4 118.3(4) . . ?
C12 C11 Cl4 118.8(4) . . ?
C7 C12 C11 118.7(5) . . ?
C7 C12 S4 119.1(4) . . ?
C11 C12 S4 122.1(4) . . ?
N4 C21 C22 177.8(8) . . ?

loop_
_geom_bond_atom_site_label_1
_geom_bond_atom_site_label_2
_geom_bond_distance
_geom_bond_site_symmetry_2
_geom_bond_publ_flag
Fe N1 1.702(5) . ?
Fe S2 2.2384(16) . ?
Fe S1 2.2439(16) . ?
Fe S4 2.2547(15) . ?
Fe S3 2.2739(15) . ?
Cl1 C2 1.734(7) . ?
Cl2 C5 1.740(7) . ?
Cl3 C8 1.741(6) . ?
Cl4 C11 1.745(6) . ?
S1 C1 1.749(6) . ?
S2 C6 1.754(6) . ?
S3 C7 1.753(6) . ?
S4 C12 1.758(5) . ?
O1 N1 1.186(6) . ?
N2 C13 1.471(8) . ?
N2 C16 1.481(8) . ?
N2 C15 1.482(8) . ?
N2 C14 1.499(8) . ?
N3 C20 1.451(9) . ?
N3 C19 1.474(8) . ?
N3 C17 1.473(8) . ?
N3 C18 1.488(9) . ?
N4 C21 1.127(8) . ?
C1 C2 1.401(8) . ?
C1 C6 1.408(9) . ?
C2 C3 1.390(10) . ?
C3 C4 1.352(12) . ?
C4 C5 1.383(10) . ?
C5 C6 1.404(9) . ?
C7 C12 1.401(8) . ?
C7 C8 1.406(8) . ?
C8 C9 1.384(8) . ?
C9 C10 1.376(8) . ?
C10 C11 1.377(8) . ?
C11 C12 1.402(8) . ?
C21 C22 1.433(11) . ?
